data_4062737
loop_
_publ_author_name
'Masaaki Okazaki'

_journal_name_full Organometallics
_journal_paper_doi 10.1021/om049606c
_journal_year 2004
_chemical_formula_moiety 'C28 H32 Fe4 '
_chemical_formula_sum 'C28 H32 Fe4'
_chemical_formula_weight 591.95
_space_group_IT_number 61
_symmetry_cell_setting orthorhombic
_symmetry_Int_Tables_number 61
_symmetry_space_group_name_Hall '-P 2ac 2ab'
_symmetry_space_group_name_H-M 'P b c a'
_cell_angle_alpha 90
_cell_angle_beta 90
_cell_angle_gamma 90
_cell_formula_units_Z 8
_cell_length_a 17.588(6)
_cell_length_b 17.659(8)
_cell_length_c 15.050(6)
_cell_measurement_temperature 293.2
_cell_volume 4674(2)
_exptl_crystal_density_diffrn 1.682
_cod_database_code 4062737

loop_
_symmetry_equiv_pos_as_xyz
x,y,z
1/2+x,1/2-y,-z
-x,1/2+y,1/2-z
1/2-x,-y,1/2+z
-x,-y,-z
1/2-x,1/2+y,z
x,1/2-y,1/2+z
1/2+x,y,1/2-z

loop_
_atom_site_label
_atom_site_type_symbol
_atom_site_fract_x
_atom_site_fract_y
_atom_site_fract_z
_atom_site_U_iso_or_equiv
_atom_site_adp_type
_atom_site_occupancy
_atom_site_calc_flag
_atom_site_refinement_flags
_atom_site_disorder_assembly
_atom_site_disorder_group
Fe1 Fe 0.14978(9) 0.21620(8) 0.1569(1) 0.0338(4) Uani 1.00 d . . .
Fe2 Fe 0.18566(9) 0.08583(9) 0.1117(1) 0.0358(4) Uani 1.00 d . . .
Fe3 Fe 0.07839(10) 0.0490(1) 0.2105(1) 0.0540(6) Uani 1.00 d . . .
Fe4 Fe 0.01814(9) 0.16521(9) 0.1451(1) 0.0384(4) Uani 1.00 d . . .
C1 C 0.1074(6) 0.1561(5) 0.0633(7) 0.028(3) Uani 1.00 d . . .
C2 C 0.1630(6) 0.1228(6) 0.2298(8) 0.041(3) Uani 1.00 d . . .
C3 C 0.0745(6) 0.0805(6) 0.0887(8) 0.037(3) Uani 1.00 d . . .
C4 C 0.0874(6) 0.1575(6) 0.2453(8) 0.044(3) Uani 1.00 d . . .
C5 C 0.1958(8) 0.3036(7) 0.0758(9) 0.051(4) Uani 1.00 d . . .
C6 C 0.2528(7) 0.2738(6) 0.1333(9) 0.052(4) Uani 1.00 d . . .
C7 C 0.2290(9) 0.2856(8) 0.223(1) 0.069(5) Uani 1.00 d . . .
C8 C 0.1544(9) 0.3212(7) 0.220(1) 0.066(5) Uani 1.00 d . . .
C9 C 0.1356(7) 0.3319(6) 0.128(1) 0.057(4) Uani 1.00 d . . .
C10 C 0.2354(7) 0.0379(8) -0.0046(9) 0.059(4) Uani 1.00 d . . .
C11 C 0.2789(6) 0.0996(6) 0.0260(9) 0.043(3) Uani 1.00 d . . .
C12 C 0.3036(7) 0.0834(8) 0.1142(10) 0.057(4) Uani 1.00 d . . .
C13 C 0.2752(7) 0.0117(8) 0.140(1) 0.068(5) Uani 1.00 d . . .
C14 C 0.2319(8) -0.0180(7) 0.066(1) 0.069(5) Uani 1.00 d . . .
C15 C 0.056(2) -0.005(1) 0.329(2) 0.16(1) Uani 1.00 d . . .
C16 C 0.1107(9) -0.0488(8) 0.277(1) 0.070(5) Uani 1.00 d . . .
C17 C 0.069(2) -0.0659(9) 0.200(2) 0.16(1) Uani 1.00 d . . .
C18 C 0.018(2) -0.068(3) 0.176(3) 0.26(2) Uani 1.00 d . . .
C19 C -0.012(1) -0.013(1) 0.266(2) 0.087(7) Uani 1.00 d . . .
C20 C -0.0533(8) 0.2342(9) 0.068(1) 0.068(5) Uani 1.00 d . . .
C21 C -0.0853(7) 0.1590(9) 0.074(1) 0.063(5) Uani 1.00 d . . .
C22 C -0.0989(7) 0.1479(9) 0.167(1) 0.071(5) Uani 1.00 d . . .
C23 C -0.0746(7) 0.2124(9) 0.215(1) 0.071(5) Uani 1.00 d . . .
C24 C -0.0458(8) 0.2657(8) 0.153(1) 0.073(5) Uani 1.00 d . . .
C25 C 0.2011(10) 0.3035(9) -0.026(1) 0.078(5) Uani 1.00 d . . .
C26 C 0.199(1) 0.034(1) -0.094(1) 0.090(6) Uani 1.00 d . . .
C27 C 0.052(3) 0.021(2) 0.407(3) 0.25(2) Uani 0.90 d P . .
C28 C -0.0315(8) 0.271(1) -0.022(1) 0.099(6) Uani 1.00 d . . .

loop_
_atom_site_aniso_label
_atom_site_aniso_U_11
_atom_site_aniso_U_22
_atom_site_aniso_U_33
_atom_site_aniso_U_12
_atom_site_aniso_U_13
_atom_site_aniso_U_23
Fe1 0.0347(8) 0.0290(7) 0.0376(9) -0.0020(6) -0.0034(8) -0.0033(7)
Fe2 0.0340(8) 0.0282(7) 0.045(1) 0.0013(7) -0.0054(8) 0.0008(8)
Fe3 0.0408(9) 0.051(1) 0.071(1) -0.0071(8) -0.0037(10) 0.030(1)
Fe4 0.0300(7) 0.0403(9) 0.045(1) -0.0014(7) 0.0004(8) 0.0054(8)
C1 0.028(5) 0.028(5) 0.030(6) 0.002(4) -0.005(4) 0.000(5)
C2 0.046(7) 0.034(6) 0.043(8) -0.002(5) -0.003(6) 0.015(5)
C3 0.028(5) 0.023(5) 0.060(8) -0.001(4) -0.011(5) 0.010(5)
C4 0.035(6) 0.049(7) 0.048(8) -0.005(5) 0.003(6) 0.009(6)
C5 0.066(9) 0.035(6) 0.053(8) -0.021(6) 0.004(7) 0.007(6)
C6 0.049(7) 0.039(7) 0.067(10) -0.018(6) -0.012(7) 0.008(6)
C7 0.08(1) 0.057(8) 0.07(1) -0.033(8) -0.011(9) -0.022(8)
C8 0.076(10) 0.040(7) 0.08(1) -0.004(7) -0.001(9) -0.026(8)
C9 0.056(8) 0.025(6) 0.09(1) -0.005(6) -0.010(8) -0.006(7)
C10 0.056(8) 0.077(10) 0.046(8) 0.020(7) -0.012(7) -0.027(8)
C11 0.033(6) 0.038(6) 0.058(9) -0.002(5) 0.016(6) -0.011(6)
C12 0.043(7) 0.072(9) 0.057(9) 0.004(7) -0.002(7) -0.007(8)
C13 0.043(7) 0.067(9) 0.09(1) 0.025(7) -0.011(8) -0.012(9)
C14 0.067(9) 0.027(7) 0.11(1) 0.025(6) 0.001(9) -0.012(8)
C15 0.32(4) 0.10(2) 0.05(1) -0.06(2) 0.04(2) 0.04(1)
C16 0.070(9) 0.047(8) 0.09(1) -0.014(7) 0.001(10) 0.028(9)
C17 0.32(4) 0.039(10) 0.12(2) -0.11(2) -0.07(3) 0.03(1)
C18 0.13(2) 0.35(5) 0.31(5) -0.17(3) -0.10(3) 0.26(4)
C19 0.063(10) 0.07(1) 0.13(2) -0.009(8) 0.03(1) 0.05(1)
C20 0.043(8) 0.07(1) 0.09(1) 0.015(7) -0.006(8) 0.025(9)
C21 0.034(7) 0.09(1) 0.063(10) 0.004(7) -0.010(6) 0.015(9)
C22 0.031(7) 0.09(1) 0.09(1) 0.000(7) 0.000(7) 0.012(10)
C23 0.036(7) 0.09(1) 0.09(1) 0.018(8) 0.030(8) 0.01(1)
C24 0.045(7) 0.071(10) 0.10(1) 0.030(7) 0.009(9) 0.00(1)
C25 0.10(1) 0.08(1) 0.052(10) -0.026(9) -0.002(9) 0.024(8)
C26 0.09(1) 0.12(1) 0.06(1) 0.02(1) -0.010(9) -0.05(1)
C27 0.47(7) 0.10(2) 0.16(4) -0.11(3) 0.04(4) 0.05(2)
C28 0.056(9) 0.13(1) 0.12(1) 0.015(9) -0.006(10) 0.09(1)

loop_
_geom_bond_atom_site_label_1
_geom_bond_atom_site_label_2
_geom_bond_distance
_geom_bond_site_symmetry_1
_geom_bond_site_symmetry_2
_geom_bond_publ_flag
FE1 FE2 2.482(2) . . yes
FE1 FE4 2.490(2) . . yes
FE1 C1 1.914(10) . . yes
FE1 C2 1.99(1) . . yes
FE1 C4 2.01(1) . . yes
FE1 C5 2.13(1) . . yes
FE1 C6 2.11(1) . . yes
FE1 C7 2.11(1) . . yes
FE1 C8 2.08(1) . . yes
FE1 C9 2.10(1) . . yes
FE2 FE3 2.489(3) . . yes
FE2 C1 1.990(10) . . yes
FE2 C2 1.94(1) . . yes
FE2 C3 1.988(10) . . yes
FE2 C10 2.13(1) . . yes
FE2 C11 2.10(1) . . yes
FE2 C12 2.07(1) . . yes
FE2 C13 2.09(1) . . yes
FE2 C14 2.12(1) . . yes
FE3 FE4 2.511(2) . . yes
FE3 C2 2.00(1) . . yes
FE3 C3 1.92(1) . . yes
FE3 C4 1.99(1) . . yes
FE3 C15 2.06(2) . . yes
FE3 C16 2.08(1) . . yes
FE3 C17 2.04(2) . . yes
FE3 C19 2.11(2) . . yes
FE4 C1 2.00(1) . . yes
FE4 C3 1.98(1) . . yes
FE4 C4 1.94(1) . . yes
FE4 C20 2.10(1) . . yes
FE4 C21 2.11(1) . . yes
FE4 C22 2.11(1) . . yes
FE4 C23 2.12(1) . . yes
FE4 C24 2.10(1) . . yes
C1 C3 1.51(1) . . yes
C2 C4 1.48(2) . . yes
C5 C6 1.42(2) . . yes
C5 C9 1.41(2) . . yes
C5 C25 1.54(2) . . yes
C6 C7 1.43(2) . . yes
C7 C8 1.46(2) . . yes
C8 C9 1.44(2) . . yes
C10 C11 1.41(2) . . yes
C10 C14 1.45(2) . . yes
C10 C26 1.50(2) . . yes
C11 C12 1.43(2) . . yes
C12 C13 1.41(2) . . yes
C13 C14 1.45(2) . . yes
C15 C16 1.45(3) . . yes
C15 C19 1.53(4) . . yes
C15 C27 1.26(4) . . yes
C16 C17 1.41(3) . . yes
C17 C18 0.96(4) . . yes
C18 C19 1.75(6) . . yes
C20 C21 1.45(2) . . yes
C20 C24 1.40(2) . . yes
C20 C28 1.55(2) . . yes
C21 C22 1.44(2) . . yes
C22 C23 1.42(2) . . yes
C23 C24 1.42(2) . . yes
